data_2008743
loop_
_publ_author_name
'Naumov, Dmitry Yu.'
'Kashcheeva, Natalia E.'
'Boldyreva, Elena V.'
'Howard, Judith A. K.'

_publ_section_title
;
 Pentaamminenitrocobalt(III) hexafluorosilicate(IV) at 293 and 150K
;
_journal_issue 8
_journal_name_full 'Acta Crystallographica Section C'
_journal_page_first 1205
_journal_page_last 1208
_journal_paper_doi 10.1107/S0108270199005764
_journal_volume 55
_journal_year 1999
_chemical_formula_iupac '[Co (N O2) (N H3)5] (Si F6)'
_chemical_formula_moiety 'H15 Co N6 O2 2+, Si F6 2-'
_chemical_formula_structural '(Co (N H3)5 (N O2)) Si F6'
_chemical_formula_sum 'Co F6 H15 N6 O2 Si'
_chemical_formula_weight 332.20
_chemical_name_common
;
Cobalt nitropentaammiacate hexafluorosilicon
;
_chemical_name_systematic
;
 ?
;
_space_group_IT_number 11
_symmetry_cell_setting monoclinic
_symmetry_space_group_name_Hall '-P 2yb'
_symmetry_space_group_name_H-M 'P 1 21/m 1'
_audit_creation_method SHELXL-97
_cell_angle_alpha 90.00
_cell_angle_beta 100.966(2)
_cell_angle_gamma 90.00
_cell_formula_units_Z 2
_cell_length_a 6.5333(2)
_cell_length_b 7.9424(4)
_cell_length_c 10.2197(4)
_cell_measurement_reflns_used 1441
_cell_measurement_temperature 293(2)
_cell_measurement_theta_max 29.82
_cell_measurement_theta_min 2.03
_cell_volume 520.62(4)
_computing_cell_refinement 'SAINT (Siemens, 1994b)'
_computing_data_collection 'SMART (Siemens, 1994a)'
_computing_data_reduction SAINT
_computing_molecular_graphics 'SHELXTL (Siemens, 1997c)'
_computing_publication_material SHELXL97
_computing_structure_refinement 'SHELXL97 (Sheldrick, 1997a)'
_computing_structure_solution 'SHELXS97 (Sheldrick, 1997b)'
_diffrn_ambient_temperature 293(2)
_diffrn_detector_area_resol_mean 8.192
_diffrn_measured_fraction_theta_full 0.903
_diffrn_measured_fraction_theta_max 0.903
_diffrn_measurement_device_type 'Siemens SMART'
_diffrn_measurement_method \w
_diffrn_radiation_monochromator graphite
_diffrn_radiation_source 'fine-focus sealed tube'
_diffrn_radiation_type MoK\a
_diffrn_radiation_wavelength 0.71073
_diffrn_reflns_av_R_equivalents 0.036
_diffrn_reflns_av_sigmaI/netI 0.0401
_diffrn_reflns_limit_h_max 9
_diffrn_reflns_limit_h_min -8
_diffrn_reflns_limit_k_max 11
_diffrn_reflns_limit_k_min -11
_diffrn_reflns_limit_l_max 13
_diffrn_reflns_limit_l_min -12
_diffrn_reflns_number 3703
_diffrn_reflns_theta_full 29.82
_diffrn_reflns_theta_max 29.82
_diffrn_reflns_theta_min 2.03
_diffrn_standards_decay_% 0
_diffrn_standards_number 0
_exptl_absorpt_coefficient_mu 1.852
_exptl_absorpt_correction_T_max 0.871
_exptl_absorpt_correction_T_min 0.773
_exptl_absorpt_correction_type analytical
_exptl_absorpt_process_details '(XPREP; Siemens, 1995)'
_exptl_crystal_colour Brown
_exptl_crystal_density_diffrn 2.119
_exptl_crystal_density_method 'not measured'
_exptl_crystal_description Prism
_exptl_crystal_F_000 336
_exptl_crystal_size_max 0.16
_exptl_crystal_size_mid 0.13
_exptl_crystal_size_min 0.08
_refine_diff_density_max 0.374
_refine_diff_density_min -0.516
_refine_ls_extinction_coef 0.0026(14)
_refine_ls_extinction_method 'SHELXL97 (Sheldrick, 1997a)'
_refine_ls_goodness_of_fit_ref 1.144
_refine_ls_hydrogen_treatment mixed
_refine_ls_matrix_type full
_refine_ls_number_parameters 92
_refine_ls_number_reflns 1441
_refine_ls_number_restraints 0
_refine_ls_restrained_S_all 1.144
_refine_ls_R_factor_all 0.054
_refine_ls_R_factor_gt 0.044
_refine_ls_shift/su_max <0.001
_refine_ls_shift/su_mean 0.000
_refine_ls_structure_factor_coef Fsqd
_refine_ls_weighting_details 'w = 1/[\s^2^(Fo^2^)+(0.0055P)^2^+0.9782P] where P = (Fo^2^+2Fc^2^)/3'
_refine_ls_weighting_scheme calc
_refine_ls_wR_factor_ref 0.077
_reflns_number_gt 1280
_reflns_number_total 1441
_reflns_threshold_expression I>2\s(I)
_cod_data_source_file av1028.cif
_cod_data_source_block 1
_cod_depositor_comments
;
The following automatic conversions were performed:
'_symmetry_cell_setting' value 'Monoclinic' changed to 'monoclinic'
according to '/home/saulius/struct/CIF-dictionaries/cif_core.dic'
dictionary named 'cif_core.dic' version 2.4.1 from 2010-06-29.

Automatic conversion script
Id: cif_fix_enum 1527 2010-12-29 10:47:43Z saulius 

The following automatic conversions were performed:

'_symmetry_cell_setting' value 'Monoclinic' changed to 'monoclinic'
according to /home/saulius/struct/CIF-dictionaries/cif_core.dic
dictionary named 'cif_core.dic' version 2.4.1 from 2010-06-29.

Automatic conversion script
Id: cif_fix_values 1715 2011-07-08 13:25:40Z adriana 

The following automatic conversions were performed:

'_refine_ls_weighting_scheme' value 'calc w =
1/[\s^2^(Fo^2^)+(0.0055P)^2^+0.9782P] where P = (Fo^2^+2Fc^2^)/3' was
changed to 'calc'. New tag '_refine_ls_weighting_details' was
created. The value of the new tag was set to 'w =
1/[\s^2^(Fo^2^)+(0.0055P)^2^+0.9782P] where P = (Fo^2^+2Fc^2^)/3'.

Automatic conversion script
Id: cif_fix_values 3143 2015-03-26 13:38:13Z robertas 
;
_cod_original_sg_symbol_H-M 'P 21/m'
_cod_database_code 2008743

loop_
_symmetry_equiv_pos_as_xyz
'x, y, z'
'-x, y+1/2, -z'
'-x, -y, -z'
'x, -y-1/2, z'

loop_
_atom_site_label
_atom_site_fract_x
_atom_site_fract_y
_atom_site_fract_z
_atom_site_U_iso_or_equiv
_atom_site_adp_type
_atom_site_calc_flag
_atom_site_refinement_flags
_atom_site_occupancy
_atom_site_disorder_assembly
_atom_site_disorder_group
_atom_site_type_symbol
Co1 0.25814(8) 0.2500 0.28791(5) 0.01550(15) Uani d S 1 . . Co
N1 -0.0174(5) 0.2500 0.1645(3) 0.0225(7) Uani d S 1 . . N
H1A -0.0046(11) 0.297(4) 0.088(3) 0.034 Uiso calc PR 0.50 . . H
H1B -0.108(3) 0.308(4) 0.2007(18) 0.034 Uiso calc PR 0.50 . . H
H1C -0.062(3) 0.145(3) 0.150(2) 0.034 Uiso calc PR 0.50 . . H
N2 0.1622(4) 0.0802(4) 0.4023(2) 0.0319(6) Uani d . 1 . . N
H2A 0.200(3) -0.017(2) 0.3815(16) 0.048 Uiso calc R 1 . . H
H2B 0.030(3) 0.083(2) 0.3916(18) 0.048 Uiso calc R 1 . . H
H2C 0.215(3) 0.1005(18) 0.4833(18) 0.048 Uiso calc R 1 . . H
N3 0.3502(4) 0.0713(3) 0.1795(2) 0.0299(6) Uani d . 1 . . N
H3A 0.471(3) 0.036(2) 0.2176(14) 0.045 Uiso calc R 1 . . H
H3B 0.357(3) 0.1103(11) 0.1022(18) 0.045 Uiso calc R 1 . . H
H3C 0.263(3) -0.010(2) 0.1714(19) 0.045 Uiso calc R 1 . . H
N4 0.5264(5) 0.2500 0.4040(3) 0.0235(7) Uani d S 1 . . N
O1 0.6895(4) 0.2500 0.3592(3) 0.0331(7) Uani d S 1 . . O
O2 0.5381(5) 0.2500 0.5255(3) 0.0566(12) Uani d S 1 . . O
Si1 0.17336(16) 0.2500 -0.18949(10) 0.0183(2) Uani d S 1 . . Si
F1 0.4116(4) 0.2500 -0.0933(3) 0.0369(6) Uani d S 1 . . F
F2 0.2420(3) 0.0987(2) -0.28803(18) 0.0391(5) Uani d . 1 . . F
F3 -0.0697(4) 0.2500 -0.2820(3) 0.0419(7) Uani d S 1 . . F
F4 0.0979(3) 0.1006(2) -0.09150(18) 0.0411(5) Uani d . 1 . . F

loop_
_atom_site_aniso_label
_atom_site_aniso_U_11
_atom_site_aniso_U_22
_atom_site_aniso_U_33
_atom_site_aniso_U_12
_atom_site_aniso_U_13
_atom_site_aniso_U_23
Co1 0.0131(2) 0.0167(3) 0.0165(3) 0.000 0.00233(17) 0.000
N1 0.0188(16) 0.0257(17) 0.0219(17) 0.000 0.0013(13) 0.000
N2 0.0300(13) 0.0374(16) 0.0261(13) -0.0102(12) -0.0002(10) 0.0075(11)
N3 0.0267(12) 0.0305(14) 0.0310(13) 0.0071(11) 0.0015(10) -0.0067(11)
N4 0.0153(15) 0.0272(18) 0.0273(18) 0.000 0.0021(13) 0.000
O1 0.0165(13) 0.0412(19) 0.0427(19) 0.000 0.0085(13) 0.000
O2 0.0289(18) 0.113(4) 0.0251(19) 0.000 -0.0027(14) 0.000
Si1 0.0189(5) 0.0165(5) 0.0184(5) 0.000 0.0006(4) 0.000
F1 0.0270(13) 0.0410(16) 0.0364(15) 0.000 -0.0097(11) 0.000
F2 0.0428(10) 0.0388(11) 0.0342(10) 0.0103(9) 0.0035(8) -0.0141(9)
F3 0.0254(13) 0.0428(16) 0.0503(17) 0.000 -0.0110(12) 0.000
F4 0.0539(12) 0.0319(11) 0.0382(11) -0.0131(9) 0.0107(9) 0.0081(8)

loop_
_atom_type_symbol
_atom_type_description
_atom_type_scat_dispersion_real
_atom_type_scat_dispersion_imag
_atom_type_scat_source
N N 0.0061 0.0033 'International Tables Vol C Tables 4.2.6.8 and 6.1.1.4'
H H 0.0000 0.0000 'International Tables Vol C Tables 4.2.6.8 and 6.1.1.4'
O O 0.0106 0.0060 'International Tables Vol C Tables 4.2.6.8 and 6.1.1.4'
F F 0.0171 0.0103 'International Tables Vol C Tables 4.2.6.8 and 6.1.1.4'
Si Si 0.0817 0.0704 'International Tables Vol C Tables 4.2.6.8 and 6.1.1.4'
Co Co 0.3494 0.9721 'International Tables Vol C Tables 4.2.6.8 and 6.1.1.4'

loop_
_geom_angle_atom_site_label_1
_geom_angle_atom_site_label_2
_geom_angle_atom_site_label_3
_geom_angle_site_symmetry_1
_geom_angle_site_symmetry_3
_geom_angle
_geom_angle_publ_flag
Co1 N4 O1 . . 121.4(3) yes
Co1 N4 O2 . . 119.9(3) yes
N1 Co1 N2 . . 91.40(10) yes
N1 Co1 N3 . . 88.84(10) yes
N1 Co1 N4 . . 178.92(15) yes
N2 Co1 N2 . 4_565 86.76(17) yes
N2 Co1 N3 . . 90.35(11) yes
N2 Co1 N3 . 4_565 177.10(12) yes
N2 Co1 N4 . . 89.38(11) yes
N3 Co1 N3 . 4_565 92.55(16) yes
N3 Co1 N4 . . 90.41(10) yes
N4 Co1 N3 . 4_565 90.41(10) no
N4 Co1 N2 . 4_565 89.38(11) no
N3 Co1 N2 4_565 4_565 90.35(11) no
N3 Co1 N2 . 4_565 177.10(12) no
N3 Co1 N1 4_565 . 88.84(10) no
N2 Co1 N1 4_565 . 91.40(10) no
O1 N4 O2 . . 118.7(3) yes
F1 Si1 F2 . . 91.57(11) yes
F1 Si1 F2 . 4_565 91.57(10) no
F1 Si1 F3 . . 178.22(16) yes
F1 Si1 F4 . . 89.75(10) yes
F2 Si1 F2 . 4_565 91.16(15) yes
F2 Si1 F3 . . 89.67(10) yes
F2 Si1 F4 . . 89.67(10) yes
F2 Si1 F4 . 4_565 178.42(12) yes
F3 Si1 F4 . . 88.98(11) yes
F1 Si1 F4 . 4_565 89.75(10) no
F2 Si1 F4 . 4_565 178.42(12) no
F2 Si1 F4 4_565 4_565 89.67(10) no
F4 Si1 F4 . 4_565 89.47(15) yes
F2 Si1 F3 4_565 . 89.67(10) no
F4 Si1 F3 4_565 . 88.98(11) no

loop_
_geom_bond_atom_site_label_1
_geom_bond_atom_site_label_2
_geom_bond_site_symmetry_2
_geom_bond_distance
_geom_bond_publ_flag
Co1 N1 . 1.992(3) yes
Co1 N2 . 1.964(2) yes
Co1 N2 4_565 1.964(2) no
Co1 N3 . 1.964(2) yes
Co1 N3 4_565 1.964(2) no
Co1 N4 . 1.920(3) yes
N4 O1 . 1.237(4) yes
N4 O2 . 1.229(5) yes
Si1 F1 . 1.675(3) yes
Si1 F2 . 1.6827(18) yes
Si1 F2 4_565 1.6827(18) no
Si1 F3 . 1.687(3) yes
Si1 F4 . 1.6859(19) yes
Si1 F4 4_565 1.6859(19) no

loop_
_geom_hbond_atom_site_label_D
_geom_hbond_atom_site_label_H
_geom_hbond_atom_site_label_A
_geom_hbond_site_symmetry_A
_geom_hbond_distance_DH
_geom_hbond_distance_HA
_geom_hbond_distance_DA
_geom_hbond_angle_DHA
N1 H1A F4 . 0.89 2.59 3.094(4) 116.9
N1 H1A F4 4_565 0.89 2.22 3.094(4) 167.9
N1 H1C F4 3 0.89 2.04 2.905(2) 164.5
N2 H2B F2 3 0.85 2.38 3.030(3) 133.9
N2 H2C F2 1_556 0.85 2.31 3.111(3) 157.4
N2 H2A F3 3 0.85 2.20 2.910(3) 140.6
N3 H3B F1 . 0.86 2.37 3.221(4) 171.0
N3 H3A F2 3_655 0.86 2.16 3.005(3) 168.0
N3 H3B F4 . 0.86 2.35 2.950(3) 127.7
N3 H3C F4 3 0.86 2.45 3.200(3) 146.4
N1 H1B O1 1_455 0.89 2.32 3.012(4) 134.7
N2 H2B O1 1_455 0.85 2.56 3.322(4) 150.6
N2 H2A O2 3_656 0.85 2.58 3.272(3) 139.9
